data_4501559
loop_
_publ_author_name
'Yang, Jin'
'Wu, Biao'
'Zhuge, Fuyu'
'Liang, Jianjun'
'Jia, Chuandong'
'Wang, Yao-Yu'
'Tang, Ning'
'Yang, Xiao-Juan'
'Shi, Qi-Zhen'

_publ_section_title
;
 Coordination Networks from Zero-Dimensional Metallomacrocycle,
 One-Dimensional Chain to Two-Dimensional Sheet Based on a Ditopic
 Diiminopyridine Ligand and Group 12 Metals
;
_journal_issue 5
_journal_name_full 'Crystal Growth &amp; Design'
_journal_page_first 2331
_journal_paper_doi 10.1021/cg100093n
_journal_volume 10
_journal_year 2010
_chemical_formula_sum 'C100 H114 N12 O6 Zn'
_chemical_formula_weight 1645.40
_chemical_name_systematic
; 
 ? 
;
_space_group_IT_number 2
_symmetry_cell_setting triclinic
_symmetry_space_group_name_Hall '-P 1'
_symmetry_space_group_name_H-M 'P -1'
_atom_sites_solution_hydrogens geom
_atom_sites_solution_primary direct
_atom_sites_solution_secondary difmap
_audit_creation_method SHELXL-97
_cell_angle_alpha 99.65(3)
_cell_angle_beta 93.16(3)
_cell_angle_gamma 99.26(3)
_cell_formula_units_Z 1
_cell_length_a 9.3232(19)
_cell_length_b 13.392(3)
_cell_length_c 19.236(4)
_cell_measurement_temperature 293(2)
_cell_volume 2328.6(9)
_computing_cell_refinement 'Bruker SMART'
_computing_data_collection 'Bruker SMART APEX II'
_computing_data_reduction 'Bruker SAINT'
_computing_structure_refinement 'SHELXL-97 (Sheldrick, 2008)'
_computing_structure_solution 'SHELXS-97 (Sheldrick, 2008)'
_diffrn_ambient_temperature 293(2)
_diffrn_measured_fraction_theta_full 0.982
_diffrn_measured_fraction_theta_max 0.982
_diffrn_measurement_device_type 'Bruker APEX II area detector'
_diffrn_measurement_method '\w scans'
_diffrn_radiation_monochromator graphite
_diffrn_radiation_source 'fine-focus sealed tube'
_diffrn_radiation_type MoK\a
_diffrn_radiation_wavelength 0.71073
_diffrn_reflns_av_R_equivalents 0.0328
_diffrn_reflns_av_sigmaI/netI 0.0831
_diffrn_reflns_limit_h_max 10
_diffrn_reflns_limit_h_min -11
_diffrn_reflns_limit_k_max 15
_diffrn_reflns_limit_k_min -9
_diffrn_reflns_limit_l_max 22
_diffrn_reflns_limit_l_min -22
_diffrn_reflns_number 11787
_diffrn_reflns_theta_full 25.05
_diffrn_reflns_theta_max 25.05
_diffrn_reflns_theta_min 1.57
_exptl_absorpt_coefficient_mu 0.323
_exptl_absorpt_correction_T_max 0.9593
_exptl_absorpt_correction_T_min 0.9094
_exptl_absorpt_correction_type multi-scan
_exptl_absorpt_process_details SADABS
_exptl_crystal_colour yellow
_exptl_crystal_density_diffrn 1.173
_exptl_crystal_density_method 'not measured'
_exptl_crystal_description block
_exptl_crystal_F_000 876
_exptl_crystal_size_max 0.30
_exptl_crystal_size_mid 0.23
_exptl_crystal_size_min 0.13
_refine_diff_density_max 0.504
_refine_diff_density_min -0.459
_refine_diff_density_rms 0.058
_refine_ls_extinction_method none
_refine_ls_goodness_of_fit_ref 1.044
_refine_ls_hydrogen_treatment constr
_refine_ls_matrix_type full
_refine_ls_number_parameters 526
_refine_ls_number_reflns 8076
_refine_ls_number_restraints 0
_refine_ls_restrained_S_all 1.044
_refine_ls_R_factor_all 0.1204
_refine_ls_R_factor_gt 0.0687
_refine_ls_shift/su_max 0.000
_refine_ls_shift/su_mean 0.000
_refine_ls_structure_factor_coef Fsqd
_refine_ls_weighting_details 'calc w=1/[\s^2^(Fo^2^)+(0.0997P)^2^+0.0000P] where P=(Fo^2^+2Fc^2^)/3'
_refine_ls_weighting_scheme calc
_refine_ls_wR_factor_gt 0.1732
_refine_ls_wR_factor_ref 0.2087
_reflns_number_gt 4526
_reflns_number_total 8076
_reflns_threshold_expression >2sigma(I)
_cod_data_source_file cg100093n_si_002.cif
_cod_data_source_block Zn(NO3)2L
_cod_depositor_comments
;
The following automatic conversions were performed:

'_symmetry_cell_setting' value 'Triclinic' changed to 'triclinic'
according to /home/saulius/struct/CIF-dictionaries/cif_core.dic
dictionary named 'cif_core.dic' version 2.4.2 from
2011-04-26.

'_exptl_absorpt_correction_type' value 'Multi-scan'
changed to 'multi-scan' according to
/home/saulius/struct/CIF-dictionaries/cif_core.dic dictionary named
'cif_core.dic' version 2.4.2 from 2011-04-26.

Automatic conversion script
Id: cif_fix_values 1715 2011-07-08 13:25:40Z adriana 
;
_cod_original_sg_symbol_H-M P-1
_cod_database_code 4501559

loop_
_symmetry_equiv_pos_as_xyz
'x, y, z'
'-x, -y, -z'

loop_
_atom_site_label
_atom_site_type_symbol
_atom_site_fract_x
_atom_site_fract_y
_atom_site_fract_z
_atom_site_U_iso_or_equiv
_atom_site_adp_type
_atom_site_occupancy
_atom_site_symmetry_multiplicity
_atom_site_calc_flag
_atom_site_refinement_flags
Zn1 Zn 0.5000 0.0000 -0.5000 0.0476(2) Uani 1 2 d S
N1 N 0.7004(4) -0.0176(2) -0.44368(16) 0.0470(8) Uani 1 1 d .
N2 N 0.8975(4) 0.1176(3) -0.03314(17) 0.0493(8) Uani 1 1 d .
N3 N 0.7982(3) 0.2753(2) 0.11677(16) 0.0460(8) Uani 1 1 d .
N4 N 0.7194(4) 0.3736(2) 0.29010(17) 0.0486(8) Uani 1 1 d .
N5 N 0.4169(4) 0.8402(2) 0.49650(17) 0.0464(8) Uani 1 1 d .
N6 N 0.3449(5) 0.0570(4) -0.3453(2) 0.0758(12) Uani 1 1 d .
O1 O 0.4049(4) 0.0392(2) -0.40009(16) 0.0703(9) Uani 1 1 d .
O2 O 0.3252(6) -0.0029(5) -0.3076(3) 0.163(2) Uani 1 1 d .
O3 O 0.2861(6) 0.1358(4) -0.3379(3) 0.147(2) Uani 1 1 d .
C1 C 0.8030(5) -0.0633(3) -0.4754(2) 0.0514(11) Uani 1 1 d .
H1A H 0.7874 -0.0904 -0.5236 0.062 Uiso 1 1 calc R
C2 C 0.9311(5) -0.0716(4) -0.4391(2) 0.0618(12) Uani 1 1 d .
H2A H 1.0013 -0.1026 -0.4628 0.074 Uiso 1 1 calc R
C3 C 0.9546(5) -0.0335(3) -0.3672(2) 0.0535(11) Uani 1 1 d .
H3A H 1.0411 -0.0377 -0.3423 0.064 Uiso 1 1 calc R
C4 C 0.8478(4) 0.0110(3) -0.3328(2) 0.0462(10) Uani 1 1 d .
C5 C 0.7235(5) 0.0177(3) -0.3739(2) 0.0493(10) Uani 1 1 d .
H5A H 0.6518 0.0487 -0.3515 0.059 Uiso 1 1 calc R
C6 C 0.8614(4) 0.0443(3) -0.2554(2) 0.0462(10) Uani 1 1 d .
C7 C 0.7472(4) 0.0092(3) -0.2164(2) 0.0503(10) Uani 1 1 d .
H7A H 0.6629 -0.0314 -0.2404 0.060 Uiso 1 1 calc R
C8 C 0.7554(4) 0.0329(3) -0.1435(2) 0.0490(10) Uani 1 1 d .
C9 C 0.8818(5) 0.0978(3) -0.1082(2) 0.0476(10) Uani 1 1 d .
C10 C 0.9982(4) 0.1341(3) -0.1458(2) 0.0478(10) Uani 1 1 d .
C11 C 0.9844(5) 0.1051(3) -0.2187(2) 0.0504(10) Uani 1 1 d .
H11A H 1.0617 0.1276 -0.2440 0.060 Uiso 1 1 calc R
C12 C 0.6353(5) -0.0125(4) -0.1015(2) 0.0631(12) Uani 1 1 d .
H12A H 0.6196 0.0424 -0.0636 0.076 Uiso 1 1 calc R
C13 C 0.6800(7) -0.0962(5) -0.0674(3) 0.114(2) Uani 1 1 d .
H13A H 0.7701 -0.0705 -0.0387 0.171 Uiso 1 1 calc R
H13B H 0.6929 -0.1524 -0.1033 0.171 Uiso 1 1 calc R
H13C H 0.6058 -0.1196 -0.0383 0.171 Uiso 1 1 calc R
C14 C 0.4898(6) -0.0522(5) -0.1460(3) 0.107(2) Uani 1 1 d .
H14A H 0.4182 -0.0793 -0.1169 0.161 Uiso 1 1 calc R
H14B H 0.5021 -0.1055 -0.1842 0.161 Uiso 1 1 calc R
H14C H 0.4579 0.0032 -0.1649 0.161 Uiso 1 1 calc R
C15 C 1.1352(5) 0.2027(4) -0.1074(2) 0.0671(13) Uani 1 1 d .
H15A H 1.1246 0.2103 -0.0565 0.080 Uiso 1 1 calc R
C16 C 1.2694(6) 0.1564(5) -0.1218(3) 0.110(2) Uani 1 1 d .
H16A H 1.2583 0.0902 -0.1078 0.166 Uiso 1 1 calc R
H16B H 1.3528 0.2006 -0.0954 0.166 Uiso 1 1 calc R
H16C H 1.2827 0.1486 -0.1714 0.166 Uiso 1 1 calc R
C17 C 1.1517(7) 0.3092(5) -0.1270(4) 0.135(3) Uani 1 1 d .
H17A H 1.0659 0.3381 -0.1167 0.202 Uiso 1 1 calc R
H17B H 1.1646 0.3041 -0.1766 0.202 Uiso 1 1 calc R
H17C H 1.2352 0.3527 -0.1000 0.202 Uiso 1 1 calc R
C18 C 0.8429(5) 0.1900(3) 0.0019(2) 0.0516(11) Uani 1 1 d .
C19 C 0.7666(6) 0.2640(4) -0.0288(3) 0.0817(16) Uani 1 1 d .
H19A H 0.7647 0.2493 -0.0795 0.123 Uiso 1 1 calc R
H19B H 0.8174 0.3328 -0.0117 0.123 Uiso 1 1 calc R
H19C H 0.6686 0.2578 -0.0151 0.123 Uiso 1 1 calc R
C20 C 0.8570(4) 0.2005(3) 0.0806(2) 0.0451(10) Uani 1 1 d .
C21 C 0.9256(4) 0.1340(3) 0.1132(2) 0.0548(11) Uani 1 1 d .
H21A H 0.9679 0.0833 0.0869 0.066 Uiso 1 1 calc R
C22 C 0.9290(6) 0.1452(4) 0.1856(2) 0.0705(14) Uani 1 1 d .
H22A H 0.9740 0.1018 0.2092 0.085 Uiso 1 1 calc R
C23 C 0.8659(5) 0.2205(3) 0.2230(2) 0.0608(12) Uani 1 1 d .
H23A H 0.8674 0.2285 0.2720 0.073 Uiso 1 1 calc R
C24 C 0.8003(4) 0.2842(3) 0.1874(2) 0.0480(10) Uani 1 1 d .
C25 C 0.7283(5) 0.3677(3) 0.2237(2) 0.0516(11) Uani 1 1 d .
C26 C 0.6716(6) 0.4371(4) 0.1798(3) 0.0850(17) Uani 1 1 d .
H26A H 0.6278 0.4869 0.2093 0.128 Uiso 1 1 calc R
H26B H 0.6000 0.3972 0.1438 0.128 Uiso 1 1 calc R
H26C H 0.7506 0.4717 0.1580 0.128 Uiso 1 1 calc R
C27 C 0.6483(4) 0.4480(3) 0.3288(2) 0.0461(10) Uani 1 1 d .
C28 C 0.7287(4) 0.5448(3) 0.3603(2) 0.0482(10) Uani 1 1 d .
C29 C 0.6568(4) 0.6127(3) 0.4021(2) 0.0502(10) Uani 1 1 d .
H29A H 0.7081 0.6775 0.4221 0.060 Uiso 1 1 calc R
C30 C 0.5122(5) 0.5880(3) 0.4150(2) 0.0465(10) Uani 1 1 d .
C31 C 0.4366(5) 0.4905(3) 0.3843(2) 0.0502(10) Uani 1 1 d .
H31A H 0.3392 0.4727 0.3925 0.060 Uiso 1 1 calc R
C32 C 0.5014(4) 0.4199(3) 0.3422(2) 0.0470(10) Uani 1 1 d .
C33 C 0.8895(5) 0.5741(3) 0.3485(3) 0.0612(12) Uani 1 1 d .
H33A H 0.8994 0.5488 0.2985 0.073 Uiso 1 1 calc R
C34 C 0.9832(6) 0.5211(5) 0.3903(4) 0.111(2) Uani 1 1 d .
H34A H 0.9478 0.4484 0.3802 0.167 Uiso 1 1 calc R
H34B H 0.9805 0.5463 0.4398 0.167 Uiso 1 1 calc R
H34C H 1.0818 0.5346 0.3776 0.167 Uiso 1 1 calc R
C35 C 0.9431(6) 0.6900(4) 0.3618(4) 0.109(2) Uani 1 1 d .
H35A H 1.0441 0.7036 0.3531 0.164 Uiso 1 1 calc R
H35B H 0.9317 0.7183 0.4100 0.164 Uiso 1 1 calc R
H35C H 0.8871 0.7209 0.3306 0.164 Uiso 1 1 calc R
C36 C 0.4148(5) 0.3149(3) 0.3098(3) 0.0641(13) Uani 1 1 d .
H36A H 0.4834 0.2707 0.2916 0.077 Uiso 1 1 calc R
C37 C 0.3280(7) 0.2636(4) 0.3621(3) 0.111(2) Uani 1 1 d .
H37A H 0.2764 0.1975 0.3389 0.167 Uiso 1 1 calc R
H37B H 0.2595 0.3056 0.3803 0.167 Uiso 1 1 calc R
H37C H 0.3929 0.2552 0.4004 0.167 Uiso 1 1 calc R
C38 C 0.3119(8) 0.3231(5) 0.2490(4) 0.145(3) Uani 1 1 d .
H38A H 0.3660 0.3539 0.2146 0.218 Uiso 1 1 calc R
H38B H 0.2423 0.3650 0.2659 0.218 Uiso 1 1 calc R
H38C H 0.2617 0.2558 0.2275 0.218 Uiso 1 1 calc R
C39 C 0.4385(4) 0.6631(3) 0.4591(2) 0.0434(9) Uani 1 1 d .
C40 C 0.3347(5) 0.6342(3) 0.5038(2) 0.0548(11) Uani 1 1 d .
H40A H 0.3067 0.5653 0.5066 0.066 Uiso 1 1 calc R
C41 C 0.2729(5) 0.7085(3) 0.5440(2) 0.0643(13) Uani 1 1 d .
H41A H 0.2022 0.6901 0.5739 0.077 Uiso 1 1 calc R
C42 C 0.3163(5) 0.8096(3) 0.5395(2) 0.0588(12) Uani 1 1 d .
H42A H 0.2745 0.8592 0.5674 0.071 Uiso 1 1 calc R
C43 C 0.4736(4) 0.7656(3) 0.4566(2) 0.0457(10) Uani 1 1 d .
H43A H 0.5409 0.7852 0.4254 0.055 Uiso 1 1 calc R
C44 C 0.3117(10) 0.6156(5) 0.1890(4) 0.159(4) Uani 1 1 d G
C45 C 0.3974(6) 0.5833(8) 0.1356(6) 0.137(4) Uani 1 1 d G
H45A H 0.4919 0.6181 0.1349 0.164 Uiso 1 1 calc R
C46 C 0.3418(13) 0.4990(8) 0.0832(4) 0.218(7) Uani 1 1 d G
H46A H 0.3991 0.4774 0.0475 0.262 Uiso 1 1 calc R
C47 C 0.2006(14) 0.4470(5) 0.0842(5) 0.220(6) Uani 1 1 d G
H47A H 0.1634 0.3905 0.0491 0.264 Uiso 1 1 calc R
C48 C 0.1149(7) 0.4793(7) 0.1375(6) 0.233(7) Uani 1 1 d G
H48A H 0.0204 0.4445 0.1382 0.280 Uiso 1 1 calc R
C49 C 0.1705(9) 0.5636(8) 0.1899(4) 0.177(5) Uani 1 1 d G
H49A H 0.1132 0.5852 0.2257 0.212 Uiso 1 1 calc R
C50 C 0.3716(16) 0.6998(9) 0.2409(6) 0.281(8) Uani 1 1 d .
H50A H 0.3020 0.7124 0.2748 0.422 Uiso 1 1 calc R
H50B H 0.3963 0.7594 0.2194 0.422 Uiso 1 1 calc R
H50C H 0.4579 0.6858 0.2643 0.422 Uiso 1 1 calc R

loop_
_atom_site_aniso_label
_atom_site_aniso_U_11
_atom_site_aniso_U_22
_atom_site_aniso_U_33
_atom_site_aniso_U_23
_atom_site_aniso_U_13
_atom_site_aniso_U_12
Zn1 0.0615(5) 0.0391(4) 0.0409(4) 0.0008(3) 0.0032(3) 0.0118(3)
N1 0.064(2) 0.0400(19) 0.035(2) 0.0044(15) 0.0006(16) 0.0086(16)
N2 0.054(2) 0.054(2) 0.038(2) 0.0009(16) 0.0057(16) 0.0143(17)
N3 0.054(2) 0.047(2) 0.038(2) 0.0002(15) 0.0068(15) 0.0177(16)
N4 0.059(2) 0.043(2) 0.045(2) -0.0009(16) 0.0100(17) 0.0174(16)
N5 0.055(2) 0.0401(19) 0.044(2) -0.0003(15) 0.0061(16) 0.0141(16)
N6 0.084(3) 0.090(4) 0.053(3) 0.008(3) 0.015(2) 0.016(3)
O1 0.098(3) 0.069(2) 0.0432(18) -0.0037(15) 0.0288(17) 0.0177(18)
O2 0.208(6) 0.205(6) 0.096(4) 0.092(4) 0.024(3) 0.021(4)
O3 0.165(5) 0.108(4) 0.176(5) -0.004(3) 0.082(4) 0.055(3)
C1 0.060(3) 0.055(3) 0.038(2) 0.002(2) 0.008(2) 0.013(2)
C2 0.056(3) 0.076(3) 0.054(3) 0.007(2) 0.015(2) 0.014(2)
C3 0.053(3) 0.065(3) 0.043(3) 0.007(2) 0.000(2) 0.013(2)
C4 0.054(3) 0.041(2) 0.041(2) 0.0038(18) 0.004(2) 0.0055(19)
C5 0.060(3) 0.045(2) 0.042(3) -0.0001(19) 0.006(2) 0.015(2)
C6 0.052(3) 0.047(2) 0.041(2) 0.0058(19) 0.0057(19) 0.011(2)
C7 0.045(2) 0.057(3) 0.044(3) -0.001(2) -0.0002(19) 0.006(2)
C8 0.050(3) 0.056(3) 0.040(2) -0.001(2) 0.0078(19) 0.011(2)
C9 0.063(3) 0.046(2) 0.035(2) 0.0019(18) 0.004(2) 0.019(2)
C10 0.054(3) 0.047(2) 0.040(2) -0.0008(19) 0.003(2) 0.008(2)
C11 0.054(3) 0.051(3) 0.045(3) 0.004(2) 0.012(2) 0.008(2)
C12 0.064(3) 0.072(3) 0.047(3) -0.002(2) 0.011(2) 0.006(2)
C13 0.107(5) 0.131(6) 0.118(5) 0.068(5) 0.031(4) 0.007(4)
C14 0.061(3) 0.159(6) 0.101(5) 0.039(4) 0.017(3) -0.001(4)
C15 0.065(3) 0.075(3) 0.049(3) -0.003(2) 0.006(2) -0.007(3)
C16 0.073(4) 0.124(5) 0.119(5) -0.004(4) -0.023(4) 0.007(4)
C17 0.128(6) 0.071(4) 0.180(7) 0.012(4) -0.048(5) -0.028(4)
C18 0.062(3) 0.053(3) 0.041(2) 0.005(2) 0.008(2) 0.017(2)
C19 0.120(4) 0.080(4) 0.056(3) 0.010(3) 0.001(3) 0.053(3)
C20 0.049(2) 0.044(2) 0.041(2) 0.0013(19) 0.0036(19) 0.0113(19)
C21 0.065(3) 0.055(3) 0.047(3) -0.002(2) 0.005(2) 0.029(2)
C22 0.105(4) 0.074(3) 0.042(3) 0.002(2) 0.002(3) 0.050(3)
C23 0.087(3) 0.064(3) 0.036(2) 0.006(2) 0.003(2) 0.032(3)
C24 0.055(3) 0.042(2) 0.046(3) 0.0008(19) 0.006(2) 0.0134(19)
C25 0.064(3) 0.047(2) 0.046(3) 0.004(2) 0.008(2) 0.019(2)
C26 0.132(5) 0.082(4) 0.060(3) 0.018(3) 0.018(3) 0.067(3)
C27 0.059(3) 0.038(2) 0.040(2) 0.0010(18) 0.0043(19) 0.0105(19)
C28 0.053(3) 0.040(2) 0.049(2) 0.0008(19) 0.007(2) 0.0078(19)
C29 0.056(3) 0.041(2) 0.052(3) 0.0012(19) 0.008(2) 0.006(2)
C30 0.060(3) 0.037(2) 0.042(2) 0.0022(18) 0.0062(19) 0.0107(19)
C31 0.051(3) 0.040(2) 0.056(3) -0.001(2) 0.004(2) 0.0083(19)
C32 0.056(3) 0.036(2) 0.048(2) 0.0008(18) 0.005(2) 0.0108(19)
C33 0.060(3) 0.050(3) 0.070(3) -0.001(2) 0.020(2) 0.007(2)
C34 0.066(4) 0.124(5) 0.149(6) 0.048(5) 0.000(4) 0.014(4)
C35 0.076(4) 0.068(4) 0.177(7) 0.011(4) 0.050(4) -0.007(3)
C36 0.063(3) 0.042(3) 0.079(3) -0.013(2) 0.005(3) 0.007(2)
C37 0.148(6) 0.063(4) 0.105(5) 0.008(3) 0.012(4) -0.025(4)
C38 0.173(7) 0.111(6) 0.116(6) 0.015(4) -0.060(5) -0.051(5)
C39 0.051(2) 0.039(2) 0.039(2) 0.0019(18) 0.0044(19) 0.0103(18)
C40 0.066(3) 0.041(2) 0.056(3) 0.007(2) 0.008(2) 0.008(2)
C41 0.070(3) 0.050(3) 0.073(3) 0.007(2) 0.028(3) 0.008(2)
C42 0.066(3) 0.052(3) 0.061(3) 0.006(2) 0.024(2) 0.016(2)
C43 0.057(3) 0.038(2) 0.043(2) 0.0038(18) 0.0134(19) 0.0138(19)
C44 0.162(10) 0.167(9) 0.172(10) 0.094(8) -0.006(8) 0.040(8)
C45 0.101(6) 0.181(10) 0.165(9) 0.100(8) 0.030(6) 0.054(6)
C46 0.188(13) 0.259(19) 0.260(17) 0.131(15) 0.024(12) 0.101(11)
C47 0.252(17) 0.194(12) 0.219(16) 0.044(10) -0.034(13) 0.060(14)
C48 0.190(12) 0.169(13) 0.34(2) 0.073(12) 0.026(14) 0.005(10)
C49 0.101(7) 0.187(11) 0.265(13) 0.111(10) 0.045(8) 0.011(6)
C50 0.40(2) 0.188(12) 0.211(13) 0.002(10) -0.130(13) 0.004(12)

loop_
_atom_type_symbol
_atom_type_description
_atom_type_scat_dispersion_real
_atom_type_scat_dispersion_imag
_atom_type_scat_source
C C 0.0033 0.0016 'International Tables Vol C Tables 4.2.6.8 and 6.1.1.4'
H H 0.0000 0.0000 'International Tables Vol C Tables 4.2.6.8 and 6.1.1.4'
N N 0.0061 0.0033 'International Tables Vol C Tables 4.2.6.8 and 6.1.1.4'
O O 0.0106 0.0060 'International Tables Vol C Tables 4.2.6.8 and 6.1.1.4'
Zn Zn 0.2839 1.4301 'International Tables Vol C Tables 4.2.6.8 and 6.1.1.4'

loop_
_geom_angle_atom_site_label_1
_geom_angle_atom_site_label_2
_geom_angle_atom_site_label_3
_geom_angle
_geom_angle_site_symmetry_1
_geom_angle_site_symmetry_3
N5 Zn1 N5 180.0 2_665 1_544
N5 Zn1 N1 90.45(12) 2_665 .
N5 Zn1 N1 89.55(12) 1_544 .
N5 Zn1 N1 89.55(12) 2_665 2_654
N5 Zn1 N1 90.45(12) 1_544 2_654
N1 Zn1 N1 180.0(2) . 2_654
N5 Zn1 O1 89.61(12) 2_665 .
N5 Zn1 O1 90.39(12) 1_544 .
N1 Zn1 O1 90.66(13) . .
N1 Zn1 O1 89.34(13) 2_654 .
N5 Zn1 O1 90.39(12) 2_665 2_654
N5 Zn1 O1 89.61(12) 1_544 2_654
N1 Zn1 O1 89.34(13) . 2_654
N1 Zn1 O1 90.66(13) 2_654 2_654
O1 Zn1 O1 179.999(1) . 2_654
C1 N1 C5 117.7(4) . .
C1 N1 Zn1 123.0(3) . .
C5 N1 Zn1 119.3(3) . .
C18 N2 C9 120.7(4) . .
C20 N3 C24 118.8(3) . .
C25 N4 C27 121.1(3) . .
C42 N5 C43 116.7(3) . .
C42 N5 Zn1 121.3(3) . 1_566
C43 N5 Zn1 121.7(3) . 1_566
O2 N6 O1 121.9(6) . .
O2 N6 O3 121.6(6) . .
O1 N6 O3 115.6(5) . .
N6 O1 Zn1 176.4(3) . .
N1 C1 C2 122.1(4) . .
C1 C2 C3 119.6(4) . .
C2 C3 C4 119.2(4) . .
C3 C4 C5 117.1(4) . .
C3 C4 C6 121.4(4) . .
C5 C4 C6 121.3(4) . .
N1 C5 C4 124.2(4) . .
C11 C6 C7 117.9(4) . .
C11 C6 C4 123.0(4) . .
C7 C6 C4 119.0(4) . .
C8 C7 C6 122.2(4) . .
C7 C8 C9 117.9(4) . .
C7 C8 C12 121.6(4) . .
C9 C8 C12 120.4(4) . .
C10 C9 C8 121.1(4) . .
C10 C9 N2 119.5(4) . .
C8 C9 N2 119.0(4) . .
C11 C10 C9 117.9(4) . .
C11 C10 C15 121.2(4) . .
C9 C10 C15 120.9(4) . .
C6 C11 C10 122.9(4) . .
C13 C12 C8 111.2(4) . .
C13 C12 C14 109.8(5) . .
C8 C12 C14 113.1(4) . .
C16 C15 C10 112.0(4) . .
C16 C15 C17 110.6(5) . .
C10 C15 C17 110.6(4) . .
N2 C18 C19 125.8(4) . .
N2 C18 C20 116.6(4) . .
C19 C18 C20 117.6(4) . .
N3 C20 C21 122.5(4) . .
N3 C20 C18 116.4(4) . .
C21 C20 C18 121.1(4) . .
C22 C21 C20 117.9(4) . .
C23 C22 C21 119.8(4) . .
C22 C23 C24 119.3(4) . .
N3 C24 C23 121.6(4) . .
N3 C24 C25 115.5(4) . .
C23 C24 C25 123.0(4) . .
N4 C25 C24 116.9(4) . .
N4 C25 C26 125.3(4) . .
C24 C25 C26 117.8(4) . .
C28 C27 C32 120.6(4) . .
C28 C27 N4 119.9(4) . .
C32 C27 N4 119.2(3) . .
C29 C28 C27 117.9(4) . .
C29 C28 C33 121.2(4) . .
C27 C28 C33 120.9(4) . .
C30 C29 C28 122.8(4) . .
C29 C30 C31 117.8(4) . .
C29 C30 C39 121.2(3) . .
C31 C30 C39 120.9(4) . .
C32 C31 C30 122.2(4) . .
C31 C32 C27 118.7(4) . .
C31 C32 C36 120.3(4) . .
C27 C32 C36 121.0(4) . .
C34 C33 C35 111.5(4) . .
C34 C33 C28 111.4(4) . .
C35 C33 C28 113.3(4) . .
C38 C36 C37 108.5(5) . .
C38 C36 C32 110.5(4) . .
C37 C36 C32 113.2(4) . .
C43 C39 C40 117.5(4) . .
C43 C39 C30 119.9(3) . .
C40 C39 C30 122.6(4) . .
C41 C40 C39 119.3(4) . .
C42 C41 C40 119.6(4) . .
N5 C42 C41 122.5(4) . .
N5 C43 C39 124.3(4) . .
C45 C44 C49 120.0 . .
C45 C44 C50 118.4(10) . .
C49 C44 C50 121.6(10) . .
C46 C45 C44 120.0 . .
C45 C46 C47 120.0 . .
C48 C47 C46 120.0 . .
C47 C48 C49 120.0 . .
C48 C49 C44 120.0 . .

loop_
_geom_bond_atom_site_label_1
_geom_bond_atom_site_label_2
_geom_bond_distance
_geom_bond_site_symmetry_2
Zn1 N5 2.144(3) 2_665
Zn1 N5 2.144(3) 1_544
Zn1 N1 2.174(3) .
Zn1 N1 2.174(3) 2_654
Zn1 O1 2.181(3) .
Zn1 O1 2.181(3) 2_654
N1 C1 1.338(5) .
N1 C5 1.340(5) .
N2 C18 1.277(5) .
N2 C9 1.419(5) .
N3 C20 1.333(5) .
N3 C24 1.342(5) .
N4 C25 1.275(5) .
N4 C27 1.416(5) .
N5 C42 1.345(5) .
N5 C43 1.350(5) .
N5 Zn1 2.144(3) 1_566
N6 O2 1.167(5) .
N6 O1 1.227(5) .
N6 O3 1.257(6) .
C1 C2 1.380(6) .
C2 C3 1.385(6) .
C3 C4 1.384(6) .
C4 C5 1.390(5) .
C4 C6 1.474(5) .
C6 C11 1.376(5) .
C6 C7 1.401(5) .
C7 C8 1.380(5) .
C8 C9 1.410(5) .
C8 C12 1.524(6) .
C9 C10 1.404(5) .
C10 C11 1.383(5) .
C10 C15 1.520(6) .
C12 C13 1.492(7) .
C12 C14 1.531(6) .
C15 C16 1.502(7) .
C15 C17 1.522(7) .
C18 C19 1.487(6) .
C18 C20 1.493(5) .
C20 C21 1.387(5) .
C21 C22 1.374(6) .
C22 C23 1.369(6) .
C23 C24 1.375(6) .
C24 C25 1.490(5) .
C25 C26 1.492(6) .
C27 C28 1.407(5) .
C27 C32 1.411(5) .
C28 C29 1.391(5) .
C28 C33 1.527(6) .
C29 C30 1.382(5) .
C30 C31 1.396(5) .
C30 C39 1.484(5) .
C31 C32 1.376(5) .
C32 C36 1.518(5) .
C33 C34 1.492(7) .
C33 C35 1.525(6) .
C36 C38 1.502(7) .
C36 C37 1.509(7) .
C39 C43 1.368(5) .
C39 C40 1.381(5) .
C40 C41 1.377(6) .
C41 C42 1.367(5) .
C44 C45 1.3900 .
C44 C49 1.3900 .
C44 C50 1.393(10) .
C45 C46 1.3900 .
C46 C47 1.3900 .
C47 C48 1.3900 .
C48 C49 1.3900 .

loop_
_geom_torsion_atom_site_label_1
_geom_torsion_atom_site_label_2
_geom_torsion_atom_site_label_3
_geom_torsion_atom_site_label_4
_geom_torsion
_geom_torsion_site_symmetry_1
N5 Zn1 N1 C1 -104.5(3) 2_665
N5 Zn1 N1 C1 75.5(3) 1_544
N1 Zn1 N1 C1 -104(13) 2_654
O1 Zn1 N1 C1 165.9(3) .
O1 Zn1 N1 C1 -14.1(3) 2_654
N5 Zn1 N1 C5 76.1(3) 2_665
N5 Zn1 N1 C5 -103.9(3) 1_544
N1 Zn1 N1 C5 77(13) 2_654
O1 Zn1 N1 C5 -13.5(3) .
O1 Zn1 N1 C5 166.5(3) 2_654
O2 N6 O1 Zn1 64(6) .
O3 N6 O1 Zn1 -105(6) .
N5 Zn1 O1 N6 144(6) 2_665
N5 Zn1 O1 N6 -36(6) 1_544
N1 Zn1 O1 N6 -126(6) .
N1 Zn1 O1 N6 54(6) 2_654
O1 Zn1 O1 N6 4(9) 2_654
C5 N1 C1 C2 -2.2(6) .
Zn1 N1 C1 C2 178.4(3) .
N1 C1 C2 C3 1.3(6) .
C1 C2 C3 C4 0.9(6) .
C2 C3 C4 C5 -2.1(6) .
C2 C3 C4 C6 174.5(4) .
C1 N1 C5 C4 0.9(6) .
Zn1 N1 C5 C4 -179.7(3) .
C3 C4 C5 N1 1.2(6) .
C6 C4 C5 N1 -175.3(4) .
C3 C4 C6 C11 50.0(6) .
C5 C4 C6 C11 -133.6(4) .
C3 C4 C6 C7 -127.0(4) .
C5 C4 C6 C7 49.4(5) .
C11 C6 C7 C8 -0.6(6) .
C4 C6 C7 C8 176.6(4) .
C6 C7 C8 C9 2.4(6) .
C6 C7 C8 C12 -175.3(4) .
C7 C8 C9 C10 -2.5(6) .
C12 C8 C9 C10 175.2(4) .
C7 C8 C9 N2 -175.7(4) .
C12 C8 C9 N2 2.0(6) .
C18 N2 C9 C10 100.6(5) .
C18 N2 C9 C8 -86.1(5) .
C8 C9 C10 C11 0.7(6) .
N2 C9 C10 C11 173.9(4) .
C8 C9 C10 C15 -179.0(4) .
N2 C9 C10 C15 -5.8(6) .
C7 C6 C11 C10 -1.4(6) .
C4 C6 C11 C10 -178.4(4) .
C9 C10 C11 C6 1.3(6) .
C15 C10 C11 C6 -179.0(4) .
C7 C8 C12 C13 103.9(5) .
C9 C8 C12 C13 -73.7(6) .
C7 C8 C12 C14 -20.2(6) .
C9 C8 C12 C14 162.2(5) .
C11 C10 C15 C16 -58.3(6) .
C9 C10 C15 C16 121.4(5) .
C11 C10 C15 C17 65.6(6) .
C9 C10 C15 C17 -114.7(5) .
C9 N2 C18 C19 -3.6(7) .
C9 N2 C18 C20 176.2(3) .
C24 N3 C20 C21 -2.6(6) .
C24 N3 C20 C18 176.1(3) .
N2 C18 C20 N3 -179.2(4) .
C19 C18 C20 N3 0.7(6) .
N2 C18 C20 C21 -0.4(6) .
C19 C18 C20 C21 179.5(4) .
N3 C20 C21 C22 1.5(6) .
C18 C20 C21 C22 -177.2(4) .
C20 C21 C22 C23 -0.1(7) .
C21 C22 C23 C24 -0.2(8) .
C20 N3 C24 C23 2.3(6) .
C20 N3 C24 C25 -178.2(3) .
C22 C23 C24 N3 -0.9(7) .
C22 C23 C24 C25 179.6(4) .
C27 N4 C25 C24 -177.8(3) .
C27 N4 C25 C26 1.8(7) .
N3 C24 C25 N4 175.2(3) .
C23 C24 C25 N4 -5.2(6) .
N3 C24 C25 C26 -4.4(6) .
C23 C24 C25 C26 175.1(4) .
C25 N4 C27 C28 -91.0(5) .
C25 N4 C27 C32 96.3(5) .
C32 C27 C28 C29 -2.9(6) .
N4 C27 C28 C29 -175.4(3) .
C32 C27 C28 C33 177.4(4) .
N4 C27 C28 C33 4.9(6) .
C27 C28 C29 C30 1.7(6) .
C33 C28 C29 C30 -178.6(4) .
C28 C29 C30 C31 -0.3(6) .
C28 C29 C30 C39 -179.1(4) .
C29 C30 C31 C32 0.1(6) .
C39 C30 C31 C32 178.9(4) .
C30 C31 C32 C27 -1.3(6) .
C30 C31 C32 C36 -179.9(4) .
C28 C27 C32 C31 2.7(6) .
N4 C27 C32 C31 175.3(4) .
C28 C27 C32 C36 -178.6(4) .
N4 C27 C32 C36 -6.1(6) .
C29 C28 C33 C34 105.3(5) .
C27 C28 C33 C34 -75.1(6) .
C29 C28 C33 C35 -21.4(6) .
C27 C28 C33 C35 158.3(4) .
C31 C32 C36 C38 75.0(6) .
C27 C32 C36 C38 -103.6(5) .
C31 C32 C36 C37 -46.9(6) .
C27 C32 C36 C37 134.4(5) .
C29 C30 C39 C43 35.0(6) .
C31 C30 C39 C43 -143.8(4) .
C29 C30 C39 C40 -144.5(4) .
C31 C30 C39 C40 36.7(6) .
C43 C39 C40 C41 -0.8(6) .
C30 C39 C40 C41 178.8(4) .
C39 C40 C41 C42 -0.6(7) .
C43 N5 C42 C41 0.6(6) .
Zn1 N5 C42 C41 -172.7(3) 1_566
C40 C41 C42 N5 0.7(7) .
C42 N5 C43 C39 -2.1(6) .
Zn1 N5 C43 C39 171.2(3) 1_566
C40 C39 C43 N5 2.2(6) .
C30 C39 C43 N5 -177.4(4) .
C49 C44 C45 C46 0.0 .
C50 C44 C45 C46 179.4(8) .
C44 C45 C46 C47 0.0 .
C45 C46 C47 C48 0.0 .
C46 C47 C48 C49 0.0 .
C47 C48 C49 C44 0.0 .
C45 C44 C49 C48 0.0 .
C50 C44 C49 C48 -179.4(8) .
